data_4323220
loop_
_publ_author_name
'Wolfram W. Seidel'
'F. Ekkehardt Hahn'
'Thomas L\"ugger'

_publ_contact_author
;
        F. Ekkehardt Hahn
        Institut f\"ur Analytische und Anorganische Chemie
        Freie Universit\"at Berlin
        Fabeckstr. 34 - 36
        14195 Berlin
        Bundesrepublik Deutschland
;
_publ_contact_author_phone '049 30 838 4002'
_publ_section_title
;
 Coordination Chemistry of N-Alkylbenzamide-2,3-dithiolates as an Approach
 to Poly(dithiolate) Ligands:
 1,4-Bis[(2,3-dimercaptobenzamido)methyl]benzene and Its Chelate Complex
 with the (C5H5)Ti Fragment
;
_journal_name_full 'Inorganic Chemistry'
_journal_page_first 6587
_journal_page_last 6596
_journal_paper_doi 10.1021/ic9706616
_journal_volume 37
_journal_year 1998
_chemical_formula_sum 'C18 H18 O2 S2 Ti'
_chemical_formula_weight 378.35
_chemical_name_systematic
; 
[1,4-Di(hydroxymethyl)benzene-2,3-dithiolato]bis(cyclopentadienyl) 
titanium(IV)
;
_space_group_IT_number 2
_symmetry_cell_setting triclinic
_symmetry_space_group_name_Hall '-P 1'
_symmetry_space_group_name_H-M 'P -1'
_atom_sites_solution_hydrogens geom
_atom_sites_solution_primary direct
_atom_sites_solution_secondary difmap
_audit_creation_method SHELXL
_cell_angle_alpha 96.42(1)
_cell_angle_beta 101.74(1)
_cell_angle_gamma 108.82(1)
_cell_formula_units_Z 6
_cell_length_a 10.1778(11)
_cell_length_b 11.5806(14)
_cell_length_c 22.967(3)
_cell_measurement_reflns_used 25
_cell_measurement_temperature 293(2)
_cell_measurement_theta_max 12
_cell_measurement_theta_min 5
_cell_volume 2462.3(6)
_computing_cell_refinement 'CAD4, Enraf Nonius'
_computing_data_collection 'CAD4, Enraf Nonius'
_computing_data_reduction 'MolEN, Enraf Nonius'
_computing_molecular_graphics 'Zortep, Zsolnai, Pritzkow 1994'
_computing_structure_refinement 'SHELXL-93 (Sheldrick, 1993)'
_computing_structure_solution 'SHELXS-86 (Sheldrick, 1990)'
_diffrn_ambient_temperature 293(2)
_diffrn_measurement_device 'CAD 4'
_diffrn_measurement_method 'omega 2-theta scan'
_diffrn_radiation_monochromator graphite
_diffrn_radiation_source 'fine-focus sealed tube'
_diffrn_radiation_type MoK\a
_diffrn_radiation_wavelength 0.71069
_diffrn_reflns_av_R_equivalents 0.0000
_diffrn_reflns_av_sigmaI/netI 0.0218
_diffrn_reflns_limit_h_max 10
_diffrn_reflns_limit_h_min 0
_diffrn_reflns_limit_k_max 11
_diffrn_reflns_limit_k_min -12
_diffrn_reflns_limit_l_max 23
_diffrn_reflns_limit_l_min -24
_diffrn_reflns_number 6424
_diffrn_reflns_theta_max 22.47
_diffrn_reflns_theta_min 1.85
_diffrn_standards_decay_% 0.1
_diffrn_standards_interval_count 200
_diffrn_standards_interval_time 120
_diffrn_standards_number 3
_exptl_absorpt_coefficient_mu 0.781
_exptl_absorpt_correction_type none
_exptl_crystal_colour green
_exptl_crystal_density_diffrn 1.531
_exptl_crystal_description needles
_exptl_crystal_F_000 1176
_exptl_crystal_size_max 0.5
_exptl_crystal_size_mid 0.13
_exptl_crystal_size_min 0.08
_refine_diff_density_max 2.312
_refine_diff_density_min -1.262
_refine_diff_density_rms 0.087
_refine_ls_extinction_method none
_refine_ls_goodness_of_fit_all 1.082
_refine_ls_goodness_of_fit_obs 1.122
_refine_ls_hydrogen_treatment gliding
_refine_ls_matrix_type full
_refine_ls_number_parameters 766
_refine_ls_number_reflns 6411
_refine_ls_number_restraints 0
_refine_ls_restrained_S_all 1.116
_refine_ls_restrained_S_obs 1.122
_refine_ls_R_factor_all 0.0591
_refine_ls_R_factor_obs 0.0479
_refine_ls_shift/esd_max 14.998
_refine_ls_shift/esd_mean 0.118
_refine_ls_structure_factor_coef Fsqd
_refine_ls_weighting_details 'w=1/[\s^2^(Fo^2^)+(0.0807P)^2^+3.8959P] where P=(Fo^2^+2Fc^2^)/3'
_refine_ls_weighting_scheme calc
_refine_ls_wR_factor_all 0.1451
_refine_ls_wR_factor_obs 0.1327
_reflns_number_observed 5426
_reflns_number_total 6419
_reflns_observed_criterion >2sigma(I)
_cod_data_source_file ic9706616_1.cif
_cod_data_source_block compound_16
_cod_depositor_comments
;
The following automatic conversions were performed:

'_refine_ls_weighting_scheme' value 'calc
w=1/[\s^2^(Fo^2^)+(0.0807P)^2^+3.8959P] where P=(Fo^2^+2Fc^2^)/3' was
changed to 'calc'. New tag '_refine_ls_weighting_details' was
created. The value of the new tag was set to
'w=1/[\s^2^(Fo^2^)+(0.0807P)^2^+3.8959P] where P=(Fo^2^+2Fc^2^)/3'.

Automatic conversion script
Id: cif_fix_values 3143 2015-03-26 13:38:13Z robertas 
;
_cod_original_cell_volume 2462.3(5)
_cod_database_code 4323220

loop_
_symmetry_equiv_pos_as_xyz
'x, y, z'
'-x, -y, -z'

loop_
_atom_site_aniso_label
_atom_site_aniso_U_11
_atom_site_aniso_U_22
_atom_site_aniso_U_33
_atom_site_aniso_U_23
_atom_site_aniso_U_13
_atom_site_aniso_U_12
TiA 0.0293(4) 0.0403(4) 0.0293(4) 0.0086(3) 0.0093(3) 0.0105(3)
S1A 0.0315(6) 0.0384(6) 0.0358(6) 0.0022(5) 0.0090(5) 0.0098(5)
S2A 0.0398(6) 0.0362(6) 0.0427(6) 0.0122(5) 0.0123(5) 0.0089(5)
O1A 0.044(2) 0.070(2) 0.054(2) 0.005(2) 0.006(2) 0.003(2)
O2A 0.068(3) 0.064(2) 0.093(3) -0.027(2) 0.017(2) 0.021(2)
C1A 0.032(2) 0.037(2) 0.032(2) 0.010(2) 0.006(2) 0.018(2)
C2A 0.036(2) 0.043(3) 0.039(2) 0.015(2) 0.013(2) 0.019(2)
C3A 0.045(3) 0.058(3) 0.038(3) 0.017(2) 0.018(2) 0.027(2)
C4A 0.055(3) 0.049(3) 0.033(2) 0.005(2) 0.010(2) 0.030(3)
C5A 0.044(3) 0.039(2) 0.033(2) 0.007(2) 0.004(2) 0.021(2)
C6A 0.033(2) 0.037(2) 0.032(2) 0.011(2) 0.006(2) 0.016(2)
C7A 0.044(3) 0.049(3) 0.054(3) 0.017(2) 0.023(2) 0.015(2)
C8A 0.055(3) 0.042(3) 0.047(3) -0.001(2) 0.006(2) 0.018(2)
C9A 0.058(4) 0.070(4) 0.061(4) 0.042(3) -0.008(3) -0.002(3)
C10A 0.063(4) 0.085(4) 0.035(3) 0.029(3) 0.017(2) 0.047(3)
C11A 0.060(4) 0.055(3) 0.043(3) 0.012(3) -0.006(3) 0.013(3)
C12A 0.046(3) 0.122(6) 0.055(3) 0.038(4) 0.016(3) 0.046(4)
C13A 0.144(7) 0.074(4) 0.040(3) 0.007(3) 0.000(4) 0.078(5)
C14A 0.129(8) 0.064(4) 0.047(4) 0.005(3) 0.050(5) -0.017(5)
C15A 0.085(5) 0.090(5) 0.033(3) 0.028(3) 0.030(3) 0.053(4)
C16A 0.057(3) 0.059(4) 0.032(3) -0.003(2) 0.019(2) 0.001(3)
C17A 0.123(7) 0.125(6) 0.054(4) 0.033(4) 0.051(4) 0.093(6)
C18A 0.041(4) 0.214(12) 0.041(4) 0.016(5) 0.022(3) 0.014(6)
TiB 0.0394(5) 0.0381(5) 0.0386(5) 0.0081(3) 0.0080(4) 0.0170(4)
S1B 0.0314(6) 0.0459(7) 0.0684(8) 0.0231(6) 0.0171(5) 0.0161(5)
S2B 0.0358(6) 0.0562(7) 0.0402(6) 0.0046(5) 0.0059(5) 0.0178(5)
O1B 0.043(2) 0.057(2) 0.075(2) 0.020(2) 0.010(2) 0.009(2)
O2B 0.094(3) 0.043(2) 0.059(2) 0.020(2) 0.027(2) 0.028(2)
C1B 0.033(2) 0.048(3) 0.037(2) 0.013(2) 0.015(2) 0.020(2)
C2B 0.034(2) 0.052(3) 0.031(2) 0.007(2) 0.011(2) 0.019(2)
C3B 0.038(3) 0.063(3) 0.033(2) 0.016(2) 0.012(2) 0.028(2)
C4B 0.049(3) 0.055(3) 0.038(3) 0.020(2) 0.020(2) 0.030(3)
C5B 0.046(3) 0.047(3) 0.029(2) 0.009(2) 0.019(2) 0.019(2)
C6B 0.034(2) 0.047(3) 0.032(2) 0.011(2) 0.015(2) 0.018(2)
C7B 0.043(3) 0.064(3) 0.050(3) -0.002(3) 0.005(2) 0.024(3)
C8B 0.059(3) 0.048(3) 0.045(3) 0.012(2) 0.021(3) 0.017(3)
C9B 0.044(3) 0.091(5) 0.085(4) 0.038(4) 0.013(3) 0.039(4)
C10B 0.096(6) 0.107(6) 0.061(4) 0.021(4) -0.012(4) 0.058(5)
C11B 0.161(10) 0.270(14) 0.072(5) 0.107(7) 0.072(6) 0.186(11)
C12B 0.073(5) 0.158(9) 0.159(9) 0.131(8) 0.047(6) 0.056(6)
C13B 0.070(5) 0.078(5) 0.135(7) 0.055(5) 0.005(5) 0.039(4)
C14B 0.152(9) 0.071(5) 0.078(5) 0.037(4) 0.075(6) 0.052(6)
C15B 0.044(4) 0.164(9) 0.055(4) 0.016(5) 0.025(3) -0.014(5)
C16B 0.169(10) 0.159(9) 0.091(5) 0.066(6) 0.081(6) 0.147(9)
C17B 0.101(6) 0.078(5) 0.064(4) -0.012(4) 0.028(4) -0.015(5)
C18B 0.088(6) 0.161(9) 0.065(4) 0.060(5) 0.044(4) 0.079(7)
TiC 0.0304(4) 0.0465(5) 0.0502(5) 0.0214(4) 0.0142(4) 0.0175(4)
S1C 0.0492(7) 0.0371(6) 0.0433(6) 0.0100(5) 0.0123(5) 0.0218(5)
S2C 0.0433(7) 0.0523(7) 0.0415(7) 0.0111(5) 0.0042(5) 0.0219(6)
O1C 0.124(4) 0.103(3) 0.055(2) 0.030(2) 0.040(2) 0.073(3)
O2C 0.080(3) 0.103(4) 0.130(4) 0.037(3) 0.029(3) 0.043(3)
C1C 0.030(2) 0.030(2) 0.045(3) 0.007(2) 0.008(2) 0.009(2)
C2C 0.038(2) 0.032(2) 0.045(3) 0.007(2) 0.011(2) 0.008(2)
C3C 0.055(3) 0.047(3) 0.051(3) 0.008(2) 0.019(3) 0.023(2)
C4C 0.043(3) 0.044(3) 0.068(4) 0.006(2) 0.015(2) 0.021(2)
C5C 0.035(2) 0.036(2) 0.059(3) 0.009(2) 0.010(2) 0.012(2)
C6C 0.032(2) 0.034(2) 0.046(3) 0.007(2) 0.006(2) 0.009(2)
C7C 0.056(3) 0.050(3) 0.042(3) 0.012(2) 0.013(2) 0.023(3)
C8C 0.090(5) 0.083(4) 0.059(4) 0.028(3) 0.024(3) 0.073(4)
C9C 0.073(4) 0.059(4) 0.074(4) -0.029(3) 0.017(4) 0.020(3)
C10C 0.102(6) 0.110(6) 0.040(3) -0.009(3) -0.002(3) 0.075(5)
C11C 0.109(6) 0.092(5) 0.053(4) 0.025(3) 0.039(4) 0.064(5)
C12C 0.070(4) 0.076(4) 0.063(4) 0.012(3) 0.022(3) 0.047(3)
C13C 0.093(5) 0.050(3) 0.050(3) 0.003(3) 0.018(3) 0.043(3)
C14C 0.054(4) 0.066(4) 0.095(5) 0.021(4) 0.029(3) 0.004(3)
C15C 0.043(3) 0.068(4) 0.084(5) 0.015(3) -0.001(3) 0.007(3)
C16C 0.072(4) 0.057(4) 0.067(4) -0.006(3) 0.014(4) -0.007(3)
C17C 0.052(4) 0.035(3) 0.160(8) -0.028(4) 0.038(5) -0.004(3)
C18C 0.072(5) 0.040(3) 0.130(7) 0.033(4) -0.010(5) 0.002(3)

loop_
_atom_site_label
_atom_site_type_symbol
_atom_site_fract_x
_atom_site_fract_y
_atom_site_fract_z
_atom_site_U_iso_or_equiv
_atom_site_thermal_displace_type
_atom_site_occupancy
_atom_site_calc_flag
_atom_site_refinement_flags
_atom_site_disorder_group
TiA Ti -0.01096(8) 0.03744(7) 0.33767(3) 0.0330(2) Uani 1 d . .
S1A S 0.24672(11) 0.11157(10) 0.35385(5) 0.0362(3) Uani 1 d . .
S2A S 0.01534(12) -0.15891(10) 0.31035(5) 0.0401(3) Uani 1 d . .
O1A O 0.5741(4) 0.1836(3) 0.3438(2) 0.0622(10) Uani 1 d . .
O2A O 0.0755(4) -0.3836(4) 0.1545(2) 0.0797(13) Uani 1 d . .
C1A C 0.2533(4) 0.0128(4) 0.2915(2) 0.0326(9) Uani 1 d . .
C2A C 0.3663(5) 0.0514(4) 0.2630(2) 0.0366(10) Uani 1 d . .
C3A C 0.3674(5) -0.0281(5) 0.2143(2) 0.0430(11) Uani 1 d . .
H3A H 0.4434(55) -0.0030(45) 0.1949(22) 0.056 Uiso 1 calc . .
C4A C 0.2609(5) -0.1438(4) 0.1925(2) 0.0433(11) Uani 1 d . .
H4A H 0.2626(52) -0.1952(47) 0.1576(24) 0.056 Uiso 1 calc . .
C5A C 0.1526(5) -0.1852(4) 0.2208(2) 0.0381(10) Uani 1 d . .
C6A C 0.1482(4) -0.1074(4) 0.2712(2) 0.0332(9) Uani 1 d . .
C7A C 0.4829(5) 0.1756(5) 0.2858(2) 0.0474(12) Uani 1 d . .
H7A1 H 0.5394(58) 0.1918(47) 0.2573(24) 0.062 Uiso 1 calc . .
H7A2 H 0.4410(57) 0.2377(50) 0.2888(23) 0.062 Uiso 1 calc . .
C8A C 0.0388(6) -0.3124(5) 0.1982(2) 0.0497(12) Uani 1 d . .
H8A1 H 0.0277(57) -0.3539(51) 0.2312(26) 0.065 Uiso 1 calc . .
H8A2 H -0.0502(61) -0.3046(49) 0.1808(24) 0.065 Uiso 1 calc . .
C9A C 0.0028(7) 0.1654(6) 0.2624(3) 0.070(2) Uani 1 d . .
H9A H 0.0895(75) 0.2316(65) 0.2649(29) 0.092 Uiso 1 calc . .
C10A C -0.0372(6) 0.0470(6) 0.2320(2) 0.0536(14) Uani 1 d . .
H10A H 0.0175(61) 0.0163(52) 0.2097(26) 0.070 Uiso 1 calc . .
C11A C -0.1685(6) -0.0208(5) 0.2387(2) 0.0573(14) Uani 1 d . .
H11A H -0.2203(63) -0.1063(58) 0.2218(26) 0.074 Uiso 1 calc . .
C12A C -0.2126(6) 0.0539(7) 0.2733(3) 0.068(2) Uani 1 d . .
H12A H -0.3006(71) 0.0304(58) 0.2848(29) 0.088 Uiso 1 calc . .
C13A C -0.1057(10) 0.1719(7) 0.2890(3) 0.080(2) Uani 1 d . .
H13A H -0.1072(75) 0.2432(69) 0.3134(32) 0.104 Uiso 1 calc . .
C14A C -0.0941(11) -0.0634(7) 0.4129(3) 0.089(3) Uani 1 d . .
H14A H -0.1319(85) -0.1517(79) 0.4054(34) 0.116 Uiso 1 calc . .
C15A C 0.0453(7) 0.0084(6) 0.4383(2) 0.060(2) Uani 1 d . .
H15A H 0.1213(67) -0.0207(56) 0.4519(26) 0.078 Uiso 1 calc . .
C16A C 0.0569(6) 0.1293(5) 0.4410(2) 0.0544(14) Uani 1 d . .
H16A H 0.1428(63) 0.1996(54) 0.4564(25) 0.071 Uiso 1 calc . .
C17A C -0.0766(10) 0.1320(9) 0.4177(3) 0.083(2) Uani 1 d . .
H17A H -0.1006(78) 0.2042(71) 0.4144(32) 0.107 Uiso 1 calc . .
C18A C -0.1702(7) 0.0102(13) 0.3998(3) 0.106(4) Uani 1 d . .
H18A H -0.2703(99) -0.0167(81) 0.3816(38) 0.137 Uiso 1 calc . .
TiB Ti 0.36056(8) 0.66251(7) 0.40403(3) 0.0381(2) Uani 1 d . .
S1B S 0.49048(12) 0.34463(11) 0.06750(6) 0.0463(3) Uani 1 d . .
S2B S 0.25699(12) 0.08020(12) 0.01009(5) 0.0447(3) Uani 1 d . .
O1B O 0.8326(4) 0.4061(3) 0.1027(2) 0.0607(9) Uani 1 d . .
O2B O 0.3947(4) -0.2402(3) 0.0496(2) 0.0624(10) Uani 1 d . .
C1B C 0.5237(4) 0.2108(4) 0.0851(2) 0.0366(10) Uani 1 d . .
C2B C 0.6585(5) 0.2225(4) 0.1212(2) 0.0378(10) Uani 1 d . .
C3B C 0.6859(5) 0.1161(5) 0.1298(2) 0.0413(11) Uani 1 d . .
H3B H 0.7763(56) 0.1231(45) 0.1544(22) 0.054 Uiso 1 calc . .
C4B C 0.5859(5) -0.0004(5) 0.1037(2) 0.0423(11) Uani 1 d . .
H4B H 0.6091(53) -0.0720(48) 0.1100(22) 0.055 Uiso 1 calc . .
C5B C 0.4524(5) -0.0143(4) 0.0684(2) 0.0386(10) Uani 1 d . .
C6B C 0.4204(4) 0.0924(4) 0.0589(2) 0.0354(10) Uani 1 d . .
C7B C 0.7713(6) 0.3476(5) 0.1476(2) 0.0532(13) Uani 1 d . .
H7B1 H 0.7304(60) 0.3992(53) 0.1668(25) 0.069 Uiso 1 calc . .
H7B2 H 0.8452(63) 0.3390(50) 0.1776(26) 0.069 Uiso 1 calc . .
C8B C 0.3437(6) -0.1408(5) 0.0402(2) 0.0495(12) Uani 1 d . .
H8B1 H 0.2624(60) -0.1523(49) 0.0562(24) 0.064 Uiso 1 calc . .
H8B2 H 0.3132(57) -0.1448(49) -0.0022(27) 0.064 Uiso 1 calc . .
C9B C 0.0470(6) 0.3252(6) 0.0010(3) 0.068(2) Uani 1 d . .
H9B H -0.0397(74) 0.3095(60) 0.0134(28) 0.089 Uiso 1 calc . .
C10B C 0.0720(9) 0.2436(8) -0.0394(3) 0.087(2) Uani 1 d . .
H10B H 0.0096(84) 0.1621(72) -0.0593(35) 0.113 Uiso 1 calc . .
C11B C 0.2170(13) 0.3104(15) -0.0451(4) 0.127(5) Uani 1 d . .
H11B H 0.2687(109) 0.2824(92) -0.0701(45) 0.165 Uiso 1 calc . .
C12B C 0.2601(9) 0.4205(12) -0.0068(6) 0.115(4) Uani 1 d . .
H12B H 0.3513(105) 0.4839(88) -0.0004(42) 0.150 Uiso 1 calc . .
C13B C 0.1614(8) 0.4301(7) 0.0207(4) 0.092(2) Uani 1 d . .
H13B H 0.1699(88) 0.4995(78) 0.0494(36) 0.119 Uiso 1 calc . .
C14B C 0.1867(14) 0.1505(8) 0.1302(4) 0.089(3) Uani 1 d . .
H14B H 0.1794(83) 0.0659(79) 0.1245(34) 0.115 Uiso 1 calc . .
C15B C 0.0782(8) 0.1891(11) 0.1131(3) 0.099(3) Uani 1 d . .
H15B H -0.0175(97) 0.1388(78) 0.0920(37) 0.128 Uiso 1 calc . .
C16B C 0.1325(13) 0.3191(11) 0.1324(4) 0.106(4) Uani 1 d . .
H16B H 0.0822(94) 0.3753(83) 0.1285(38) 0.138 Uiso 1 calc . .
C17B C 0.2765(10) 0.3457(8) 0.1584(3) 0.094(3) Uani 1 d . .
H17B H 0.3463(88) 0.4259(80) 0.1758(36) 0.122 Uiso 1 calc . .
C18B C 0.2995(10) 0.2400(12) 0.1547(3) 0.089(3) Uani 1 d . .
H18B H 0.3904(88) 0.2330(70) 0.1690(34) 0.115 Uiso 1 calc . .
TiC Ti 0.23379(8) 0.26995(8) 0.05445(4) 0.0398(2) Uani 1 d . .
S1C S 0.45610(13) 0.76652(10) 0.32938(5) 0.0413(3) Uani 1 d . .
S2C S 0.59829(13) 0.65447(11) 0.43279(5) 0.0453(3) Uani 1 d . .
O1C O 0.5348(5) 0.6746(4) 0.1502(2) 0.0817(13) Uani 1 d . .
O2C O 0.8103(5) 0.4014(5) 0.3797(3) 0.100(2) Uani 1 d . .
C1C C 0.5537(4) 0.6714(4) 0.3128(2) 0.0358(10) Uani 1 d . .
C2C C 0.5705(5) 0.6480(4) 0.2542(2) 0.0394(10) Uani 1 d . .
C3C C 0.6525(5) 0.5785(5) 0.2432(2) 0.0491(12) Uani 1 d . .
H3C H 0.6662(57) 0.5639(49) 0.2037(26) 0.064 Uiso 1 calc . .
C4C C 0.7154(5) 0.5295(5) 0.2883(2) 0.0506(12) Uani 1 d . .
H4C H 0.7710(59) 0.4813(51) 0.2792(24) 0.066 Uiso 1 calc . .
C5C C 0.6993(5) 0.5490(4) 0.3462(2) 0.0439(11) Uani 1 d . .
C6C C 0.6171(4) 0.6220(4) 0.3592(2) 0.0383(10) Uani 1 d . .
C7C C 0.4963(6) 0.6987(5) 0.2047(2) 0.0474(12) Uani 1 d . .
H7C1 H 0.3953(62) 0.6615(49) 0.1981(23) 0.062 Uiso 1 calc . .
H7C2 H 0.5223(56) 0.7859(53) 0.2172(23) 0.062 Uiso 1 calc . .
C8C C 0.7736(8) 0.5021(6) 0.3960(3) 0.065(2) Uani 1 d . .
H8C1 H 0.8588(70) 0.5684(59) 0.4181(29) 0.084 Uiso 1 calc . .
H8C2 H 0.7135(68) 0.4814(58) 0.4228(30) 0.084 Uiso 1 calc . .
C9C C 0.4698(7) 0.8654(6) 0.4638(3) 0.073(2) Uani 1 d . .
H9C H 0.5609(76) 0.9183(64) 0.4613(30) 0.095 Uiso 1 calc . .
C10C C 0.4439(9) 0.7812(7) 0.5030(3) 0.080(2) Uani 1 d . .
H10C H 0.5151(79) 0.7665(65) 0.5319(33) 0.103 Uiso 1 calc . .
C11C C 0.2975(9) 0.7232(7) 0.4927(3) 0.074(2) Uani 1 d . .
H11C H 0.2503(73) 0.6625(64) 0.5134(31) 0.096 Uiso 1 calc . .
C12C C 0.2310(7) 0.7695(6) 0.4463(3) 0.0635(15) Uani 1 d . .
H12C H 0.1305(70) 0.7452(57) 0.4296(28) 0.083 Uiso 1 calc . .
C13C C 0.3365(7) 0.8565(5) 0.4292(3) 0.0608(15) Uani 1 d . .
H13C H 0.3209(64) 0.9031(56) 0.3987(28) 0.079 Uiso 1 calc . .
C14C C 0.1540(7) 0.4897(6) 0.4005(3) 0.074(2) Uani 1 d . .
H14C H 0.1038(75) 0.4905(62) 0.4311(31) 0.096 Uiso 1 calc . .
C15C C 0.1279(6) 0.5317(6) 0.3484(3) 0.071(2) Uani 1 d . .
H15C H 0.0589(74) 0.5695(61) 0.3370(30) 0.092 Uiso 1 calc . .
C16C C 0.2166(8) 0.5110(6) 0.3151(3) 0.075(2) Uani 1 d . .
H16C H 0.2178(72) 0.5295(62) 0.2759(32) 0.097 Uiso 1 calc . .
C17C C 0.3041(7) 0.4593(6) 0.3472(5) 0.089(3) Uani 1 d . .
H17C H 0.3775(84) 0.4367(69) 0.3349(34) 0.116 Uiso 1 calc . .
C18C C 0.2644(8) 0.4460(5) 0.4023(4) 0.089(2) Uani 1 d . .
H18C H 0.3060(82) 0.4131(71) 0.4342(35) 0.116 Uiso 1 calc . .

loop_
_atom_type_symbol
_atom_type_description
_atom_type_scat_dispersion_real
_atom_type_scat_dispersion_imag
_atom_type_scat_source
C C 0.0033 0.0016 'International Tables Vol C Tables 4.2.6.8 and 6.1.1.4'
H H 0.0000 0.0000 'International Tables Vol C Tables 4.2.6.8 and 6.1.1.4'
O O 0.0106 0.0060 'International Tables Vol C Tables 4.2.6.8 and 6.1.1.4'
S S 0.1246 0.1234 'International Tables Vol C Tables 4.2.6.8 and 6.1.1.4'
Ti Ti 0.2776 0.4457 'International Tables Vol C Tables 4.2.6.8 and 6.1.1.4'

loop_
_geom_angle_atom_site_label_1
_geom_angle_atom_site_label_2
_geom_angle_atom_site_label_3
_geom_angle
_geom_angle_site_symmetry_1
_geom_angle_site_symmetry_3
_geom_angle_publ_flag
C18A TiA C14A 33.4(3) . . ?
C18A TiA C12A 78.8(3) . . ?
C14A TiA C12A 106.1(3) . . ?
C18A TiA C13A 91.9(4) . . ?
C14A TiA C13A 125.2(4) . . ?
C12A TiA C13A 34.6(2) . . ?
C18A TiA C16A 56.3(2) . . ?
C14A TiA C16A 55.8(2) . . ?
C12A TiA C16A 119.7(2) . . ?
C13A TiA C16A 104.0(2) . . ?
C18A TiA C17A 34.2(3) . . ?
C14A TiA C17A 55.9(3) . . ?
C12A TiA C17A 86.5(2) . . ?
C13A TiA C17A 79.6(2) . . ?
C16A TiA C17A 33.8(2) . . ?
C18A TiA C15A 55.9(3) . . ?
C14A TiA C15A 33.6(3) . . ?
C12A TiA C15A 134.6(2) . . ?
C13A TiA C15A 135.0(2) . . ?
C16A TiA C15A 33.6(2) . . ?
C17A TiA C15A 55.9(2) . . ?
C18A TiA C11A 102.5(2) . . ?
C14A TiA C11A 117.4(3) . . ?
C12A TiA C11A 33.2(2) . . ?
C13A TiA C11A 55.9(2) . . ?
C16A TiA C11A 152.7(2) . . ?
C17A TiA C11A 119.0(3) . . ?
C15A TiA C11A 150.7(2) . . ?
C18A TiA C9A 125.8(4) . . ?
C14A TiA C9A 159.1(4) . . ?
C12A TiA C9A 56.3(2) . . ?
C13A TiA C9A 33.9(2) . . ?
C16A TiA C9A 120.0(2) . . ?
C17A TiA C9A 108.2(3) . . ?
C15A TiA C9A 152.1(2) . . ?
C11A TiA C9A 55.3(2) . . ?
C18A TiA S2A 107.8(4) . . ?
C14A TiA S2A 80.0(2) . . ?
C12A TiA S2A 112.1(2) . . ?
C13A TiA S2A 137.7(2) . . ?
C16A TiA S2A 118.2(2) . . ?
C17A TiA S2A 135.6(2) . . ?
C15A TiA S2A 85.7(2) . . ?
C11A TiA S2A 82.91(15) . . ?
C9A TiA S2A 115.7(2) . . ?
C18A TiA C10A 133.3(2) . . ?
C14A TiA C10A 149.1(2) . . ?
C12A TiA C10A 55.2(2) . . ?
C13A TiA C10A 55.4(2) . . ?
C16A TiA C10A 152.7(2) . . ?
C17A TiA C10A 134.9(2) . . ?
C15A TiA C10A 169.0(2) . . ?
C11A TiA C10A 33.1(2) . . ?
C9A TiA C10A 32.8(2) . . ?
S2A TiA C10A 85.21(14) . . ?
C18A TiA S1A 135.6(2) . . ?
C14A TiA S1A 114.4(3) . . ?
C12A TiA S1A 139.0(2) . . ?
C13A TiA S1A 110.0(2) . . ?
C16A TiA S1A 80.64(14) . . ?
C17A TiA S1A 110.8(2) . . ?
C15A TiA S1A 82.8(2) . . ?
C11A TiA S1A 121.8(2) . . ?
C9A TiA S1A 82.8(2) . . ?
S2A TiA S1A 81.72(4) . . ?
C10A TiA S1A 89.84(14) . . ?
C1A S1A TiA 97.50(14) . . ?
C6A S2A TiA 97.42(14) . . ?
C6A C1A C2A 119.7(4) . . ?
C6A C1A S1A 120.0(3) . . ?
C2A C1A S1A 120.3(3) . . ?
C3A C2A C1A 118.6(4) . . ?
C3A C2A C7A 120.7(4) . . ?
C1A C2A C7A 120.7(4) . . ?
C2A C3A C4A 121.7(4) . . ?
C5A C4A C3A 120.8(4) . . ?
C4A C5A C6A 119.3(4) . . ?
C4A C5A C8A 120.8(4) . . ?
C6A C5A C8A 119.8(4) . . ?
C5A C6A C1A 119.7(4) . . ?
C5A C6A S2A 120.8(3) . . ?
C1A C6A S2A 119.5(3) . . ?
O1A C7A C2A 112.6(4) . . ?
O2A C8A C5A 111.0(4) . . ?
C10A C9A C13A 107.5(6) . . ?
C10A C9A TiA 74.0(3) . . ?
C13A C9A TiA 71.2(3) . . ?
C9A C10A C11A 109.1(5) . . ?
C9A C10A TiA 73.2(3) . . ?
C11A C10A TiA 72.5(3) . . ?
C12A C11A C10A 108.6(6) . . ?
C12A C11A TiA 72.1(3) . . ?
C10A C11A TiA 74.4(3) . . ?
C11A C12A C13A 107.8(6) . . ?
C11A C12A TiA 74.8(3) . . ?
C13A C12A TiA 72.8(3) . . ?
C9A C13A C12A 107.1(5) . . ?
C9A C13A TiA 74.9(3) . . ?
C12A C13A TiA 72.6(3) . . ?
C18A C14A C15A 109.1(7) . . ?
C18A C14A TiA 73.4(4) . . ?
C15A C14A TiA 73.9(3) . . ?
C14A C15A C16A 107.9(6) . . ?
C14A C15A TiA 72.6(3) . . ?
C16A C15A TiA 73.1(3) . . ?
C15A C16A C17A 108.0(6) . . ?
C15A C16A TiA 73.3(3) . . ?
C17A C16A TiA 73.2(3) . . ?
C16A C17A C18A 107.3(7) . . ?
C16A C17A TiA 73.1(3) . . ?
C18A C17A TiA 72.3(4) . . ?
C14A C18A C17A 107.7(6) . . ?
C14A C18A TiA 73.3(4) . . ?
C17A C18A TiA 73.5(4) . . ?
C12C TiB C10C 56.9(2) . . ?
C12C TiB C15C 82.0(2) . . ?
C10C TiB C15C 130.9(3) . . ?
C12C TiB C13C 33.9(2) . . ?
C10C TiB C13C 56.8(2) . . ?
C15C TiB C13C 103.8(2) . . ?
C12C TiB C11C 34.5(2) . . ?
C10C TiB C11C 34.1(3) . . ?
C15C TiB C11C 96.8(3) . . ?
C13C TiB C11C 56.7(2) . . ?
C12C TiB C9C 57.0(2) . . ?
C10C TiB C9C 34.5(2) . . ?
C15C TiB C9C 137.1(2) . . ?
C13C TiB C9C 34.2(2) . . ?
C11C TiB C9C 57.0(3) . . ?
C12C TiB C14C 81.5(3) . . ?
C10C TiB C14C 108.1(3) . . ?
C15C TiB C14C 33.2(2) . . ?
C13C TiB C14C 113.9(2) . . ?
C11C TiB C14C 78.0(3) . . ?
C9C TiB C14C 134.1(3) . . ?
C12C TiB C18C 111.8(3) . . ?
C10C TiB C18C 112.6(3) . . ?
C15C TiB C18C 55.9(2) . . ?
C13C TiB C18C 145.7(3) . . ?
C11C TiB C18C 95.5(3) . . ?
C9C TiB C18C 147.1(3) . . ?
C14C TiB C18C 33.6(2) . . ?
C12C TiB C17C 135.4(2) . . ?
C10C TiB C17C 143.2(3) . . ?
C15C TiB C17C 55.6(3) . . ?
C13C TiB C17C 157.0(3) . . ?
C11C TiB C17C 129.7(3) . . ?
C9C TiB C17C 167.2(2) . . ?
C14C TiB C17C 55.9(2) . . ?
C18C TiB C17C 34.5(3) . . ?
C12C TiB C16C 112.7(3) . . ?
C10C TiB C16C 162.8(3) . . ?
C15C TiB C16C 33.2(2) . . ?
C13C TiB C16C 123.9(3) . . ?
C11C TiB C16C 129.4(3) . . ?
C9C TiB C16C 155.1(3) . . ?
C14C TiB C16C 55.0(2) . . ?
C18C TiB C16C 55.9(3) . . ?
C17C TiB C16C 33.3(3) . . ?
C12C TiB S1C 109.5(2) . . ?
C10C TiB S1C 114.9(2) . . ?
C15C TiB S1C 102.6(2) . . ?
C13C TiB S1C 79.6(2) . . ?
C11C TiB S1C 135.3(2) . . ?
C9C TiB S1C 82.2(2) . . ?
C14C TiB S1C 134.3(2) . . ?
C18C TiB S1C 128.7(3) . . ?
C17C TiB S1C 94.1(2) . . ?
C16C TiB S1C 80.8(2) . . ?
C12C TiB S2C 135.7(2) . . ?
C10C TiB S2C 79.2(2) . . ?
C15C TiB S2C 138.8(2) . . ?
C13C TiB S2C 117.1(2) . . ?
C11C TiB S2C 108.4(2) . . ?
C9C TiB S2C 84.0(2) . . ?
C14C TiB S2C 121.5(2) . . ?
C18C TiB S2C 89.0(2) . . ?
C17C TiB S2C 83.4(2) . . ?
C16C TiB S2C 111.3(2) . . ?
S1C TiB S2C 81.98(5) . . ?
C1B S1B TiC 98.84(14) . . ?
C6B S2B TiC 99.33(15) . . ?
C6B C1B C2B 120.2(4) . . ?
C6B C1B S1B 119.9(3) . . ?
C2B C1B S1B 119.7(3) . . ?
C3B C2B C1B 118.4(4) . . ?
C3B C2B C7B 120.7(4) . . ?
C1B C2B C7B 120.8(4) . . ?
C2B C3B C4B 121.8(4) . . ?
C3B C4B C5B 120.8(4) . . ?
C4B C5B C6B 119.0(4) . . ?
C4B C5B C8B 120.8(4) . . ?
C6B C5B C8B 120.2(4) . . ?
C5B C6B C1B 119.8(4) . . ?
C5B C6B S2B 120.8(3) . . ?
C1B C6B S2B 119.3(3) . . ?
O1B C7B C2B 112.4(4) . . ?
O2B C8B C5B 114.2(4) . . ?
C13B C9B C10B 110.7(7) . . ?
C13B C9B TiC 73.7(3) . . ?
C10B C9B TiC 73.0(3) . . ?
C9B C10B C11B 104.5(8) . . ?
C9B C10B TiC 73.1(4) . . ?
C11B C10B TiC 72.4(4) . . ?
C12B C11B C10B 104.4(7) . . ?
C12B C11B TiC 72.4(4) . . ?
C10B C11B TiC 71.3(4) . . ?
C13B C12B C11B 112.3(9) . . ?
C13B C12B TiC 74.3(4) . . ?
C11B C12B TiC 74.3(5) . . ?
C12B C13B C9B 108.1(9) . . ?
C12B C13B TiC 73.1(4) . . ?
C9B C13B TiC 73.4(4) . . ?
C18B C14B C15B 110.8(8) . . ?
C18B C14B TiC 74.3(4) . . ?
C15B C14B TiC 71.6(4) . . ?
C14B C15B C16B 106.6(7) . . ?
C14B C15B TiC 75.6(4) . . ?
C16B C15B TiC 73.3(4) . . ?
C17B C16B C15B 103.5(6) . . ?
C17B C16B TiC 73.1(4) . . ?
C15B C16B TiC 71.6(4) . . ?
C18B C17B C16B 107.7(7) . . ?
C18B C17B TiC 74.2(4) . . ?
C16B C17B TiC 72.6(4) . . ?
C14B C18B C17B 111.3(8) . . ?
C14B C18B TiC 75.2(5) . . ?
C17B C18B TiC 73.4(4) . . ?
C15B TiC C12B 136.0(4) . . ?
C15B TiC C16B 35.1(3) . . ?
C12B TiC C16B 110.5(4) . . ?
C15B TiC C17B 55.9(3) . . ?
C12B TiC C17B 115.4(5) . . ?
C16B TiC C17B 34.2(3) . . ?
C15B TiC C10B 101.5(3) . . ?
C12B TiC C10B 56.7(3) . . ?
C16B TiC C10B 108.9(3) . . ?
C17B TiC C10B 141.7(4) . . ?
C15B TiC C9B 85.7(3) . . ?
C12B TiC C9B 54.4(3) . . ?
C16B TiC C9B 78.8(3) . . ?
C17B TiC C9B 108.6(3) . . ?
C10B TiC C9B 33.8(2) . . ?
C15B TiC C13B 103.7(4) . . ?
C12B TiC C13B 32.5(3) . . ?
C16B TiC C13B 80.0(3) . . ?
C17B TiC C13B 96.1(4) . . ?
C10B TiC C13B 56.4(3) . . ?
C9B TiC C13B 32.9(2) . . ?
C15B TiC C18B 53.7(3) . . ?
C12B TiC C18B 143.5(5) . . ?
C16B TiC C18B 55.1(2) . . ?
C17B TiC C18B 32.4(3) . . ?
C10B TiC C18B 154.6(3) . . ?
C9B TiC C18B 133.5(2) . . ?
C13B TiC C18B 128.5(4) . . ?
C15B TiC C11B 137.6(4) . . ?
C12B TiC C11B 33.3(4) . . ?
C16B TiC C11B 133.6(2) . . ?
C17B TiC C11B 148.7(4) . . ?
C10B TiC C11B 36.3(3) . . ?
C9B TiC C11B 56.8(2) . . ?
C13B TiC C11B 55.9(3) . . ?
C18B TiC C11B 168.6(3) . . ?
C15B TiC C14B 32.7(3) . . ?
C12B TiC C14B 165.9(4) . . ?
C16B TiC C14B 55.4(3) . . ?
C17B TiC C14B 53.2(3) . . ?
C10B TiC C14B 125.3(4) . . ?
C9B TiC C14B 118.0(3) . . ?
C13B TiC C14B 134.3(3) . . ?
C18B TiC C14B 30.5(3) . . ?
C11B TiC C14B 156.7(5) . . ?
C15B TiC S1B 135.9(2) . . ?
C12B TiC S1B 79.3(2) . . ?
C16B TiC S1B 121.3(3) . . ?
C17B TiC S1B 88.1(2) . . ?
C10B TiC S1B 122.3(2) . . ?
C9B TiC S1B 133.7(2) . . ?
C13B TiC S1B 104.7(2) . . ?
C18B TiC S1B 82.3(2) . . ?
C11B TiC S1B 86.4(3) . . ?
C14B TiC S1B 106.7(3) . . ?
C15B TiC S2B 99.3(3) . . ?
C12B TiC S2B 114.0(4) . . ?
C16B TiC S2B 133.3(3) . . ?
C17B TiC S2B 126.1(3) . . ?
C10B TiC S2B 84.7(2) . . ?
C9B TiC S2B 116.8(2) . . ?
C13B TiC S2B 137.7(2) . . ?
C18B TiC S2B 93.7(3) . . ?
C11B TiC S2B 83.3(3) . . ?
C14B TiC S2B 79.9(2) . . ?
S1B TiC S2B 81.17(5) . . ?
C1C S1C TiB 97.01(15) . . ?
C6C S2C TiB 96.77(15) . . ?
C2C C1C C6C 120.4(4) . . ?
C2C C1C S1C 120.1(3) . . ?
C6C C1C S1C 119.4(3) . . ?
C3C C2C C1C 118.8(4) . . ?
C3C C2C C7C 122.1(4) . . ?
C1C C2C C7C 119.0(4) . . ?
C2C C3C C4C 121.3(5) . . ?
C5C C4C C3C 121.4(5) . . ?
C4C C5C C6C 118.7(4) . . ?
C4C C5C C8C 121.6(4) . . ?
C6C C5C C8C 119.6(4) . . ?
C1C C6C C5C 119.3(4) . . ?
C1C C6C S2C 120.1(3) . . ?
C5C C6C S2C 120.6(3) . . ?
O1C C7C C2C 111.0(4) . . ?
O2C C8C C5C 117.3(5) . . ?
C13C C9C C10C 106.8(6) . . ?
C13C C9C TiB 72.5(3) . . ?
C10C C9C TiB 72.2(4) . . ?
C11C C10C C9C 108.4(6) . . ?
C11C C10C TiB 73.1(4) . . ?
C9C C10C TiB 73.4(3) . . ?
C10C C11C C12C 107.9(6) . . ?
C10C C11C TiB 72.9(3) . . ?
C12C C11C TiB 72.5(3) . . ?
C13C C12C C11C 107.9(6) . . ?
C13C C12C TiB 73.4(3) . . ?
C11C C12C TiB 73.0(3) . . ?
C12C C13C C9C 109.0(6) . . ?
C12C C13C TiB 72.7(3) . . ?
C9C C13C TiB 73.3(3) . . ?
C15C C14C C18C 109.2(7) . . ?
C15C C14C TiB 72.9(3) . . ?
C18C C14C TiB 73.4(3) . . ?
C14C C15C C16C 108.6(7) . . ?
C14C C15C TiB 73.9(4) . . ?
C16C C15C TiB 74.8(4) . . ?
C15C C16C C17C 108.9(7) . . ?
C15C C16C TiB 72.0(4) . . ?
C17C C16C TiB 73.3(4) . . ?
C16C C17C C18C 106.8(6) . . ?
C16C C17C TiB 73.5(4) . . ?
C18C C17C TiB 72.1(4) . . ?
C14C C18C C17C 106.4(6) . . ?
C14C C18C TiB 73.1(4) . . ?
C17C C18C TiB 73.4(3) . . ?

loop_
_geom_bond_atom_site_label_1
_geom_bond_atom_site_label_2
_geom_bond_distance
_geom_bond_site_symmetry_2
_geom_bond_publ_flag
TiA C18A 2.340(6) . ?
TiA C14A 2.339(6) . ?
TiA C12A 2.348(5) . ?
TiA C13A 2.350(5) . ?
TiA C16A 2.353(5) . ?
TiA C17A 2.355(6) . ?
TiA C15A 2.355(5) . ?
TiA C11A 2.381(5) . ?
TiA C9A 2.396(5) . ?
TiA S2A 2.4037(14) . ?
TiA C10A 2.405(5) . ?
TiA S1A 2.4151(13) . ?
S1A C1A 1.756(4) . ?
S2A C6A 1.757(4) . ?
O1A C7A 1.436(6) . ?
O2A C8A 1.411(6) . ?
C1A C6A 1.411(6) . ?
C1A C2A 1.412(6) . ?
C2A C3A 1.372(6) . ?
C2A C7A 1.493(7) . ?
C3A C4A 1.383(7) . ?
C4A C5A 1.373(7) . ?
C5A C6A 1.403(6) . ?
C5A C8A 1.505(7) . ?
C9A C10A 1.357(9) . ?
C9A C13A 1.384(10) . ?
C10A C11A 1.363(8) . ?
C11A C12A 1.350(9) . ?
C12A C13A 1.397(10) . ?
C14A C18A 1.343(12) . ?
C14A C15A 1.356(10) . ?
C15A C16A 1.360(8) . ?
C16A C17A 1.367(9) . ?
C17A C18A 1.382(12) . ?
TiB C12C 2.351(5) . ?
TiB C10C 2.354(6) . ?
TiB C15C 2.357(6) . ?
TiB C13C 2.359(5) . ?
TiB C11C 2.357(6) . ?
TiB C9C 2.369(6) . ?
TiB C14C 2.368(6) . ?
TiB C18C 2.372(6) . ?
TiB C17C 2.389(6) . ?
TiB C16C 2.391(6) . ?
TiB S1C 2.3919(14) . ?
TiB S2C 2.4100(14) . ?
S1B C1B 1.762(4) . ?
S1B TiC 2.4143(14) . ?
S2B C6B 1.759(4) . ?
S2B TiC 2.4195(15) . ?
O1B C7B 1.433(7) . ?
O2B C8B 1.426(6) . ?
C1B C6B 1.405(6) . ?
C1B C2B 1.406(6) . ?
C2B C3B 1.374(6) . ?
C2B C7B 1.493(7) . ?
C3B C4B 1.379(7) . ?
C4B C5B 1.381(6) . ?
C5B C6B 1.405(6) . ?
C5B C8B 1.497(7) . ?
C9B C13B 1.336(10) . ?
C9B C10B 1.369(10) . ?
C9B TiC 2.354(5) . ?
C10B C11B 1.469(14) . ?
C10B TiC 2.352(6) . ?
C11B C12B 1.351(14) . ?
C11B TiC 2.367(6) . ?
C12B C13B 1.317(13) . ?
C12B TiC 2.343(7) . ?
C13B TiC 2.357(6) . ?
C14B C18B 1.245(12) . ?
C14B C15B 1.324(12) . ?
C14B TiC 2.371(6) . ?
C15B C16B 1.409(13) . ?
C15B TiC 2.323(6) . ?
C16B C17B 1.382(12) . ?
C16B TiC 2.344(6) . ?
C17B C18B 1.314(12) . ?
C17B TiC 2.350(7) . ?
C18B TiC 2.361(6) . ?
S1C C1C 1.764(4) . ?
S2C C6C 1.752(4) . ?
O1C C7C 1.412(6) . ?
O2C C8C 1.370(7) . ?
C1C C2C 1.399(6) . ?
C1C C6C 1.406(6) . ?
C2C C3C 1.371(7) . ?
C2C C7C 1.514(7) . ?
C3C C4C 1.379(7) . ?
C4C C5C 1.375(7) . ?
C5C C6C 1.416(6) . ?
C5C C8C 1.492(7) . ?
C9C C13C 1.392(9) . ?
C9C C10C 1.399(10) . ?
C10C C11C 1.379(10) . ?
C11C C12C 1.395(8) . ?
C12C C13C 1.373(9) . ?
C14C C15C 1.349(9) . ?
C14C C18C 1.369(10) . ?
C15C C16C 1.355(9) . ?
C16C C17C 1.367(11) . ?
C17C C18C 1.414(11) . ?
